data_2003241
loop_
_publ_author_name
'Lai, L.-L.'
'Liu, L.-K.'
'Shiao, M.-J.'
'Wen, Y.-S.'

_publ_section_title
;
 2-Chloro-6-dimethylamino-3,5-pyridine-dicarbaldehyde
;
_journal_issue 3
_journal_name_full 'Acta Crystallographica Section C'
_journal_page_first 517
_journal_page_last 519
_journal_paper_doi 10.1107/S0108270194010310
_journal_volume 51
_journal_year 1995
_chemical_compound_source
; The title compound was obtained by reaction of 2,6-dimethoxypyridine with
Vilsmeier's reagent following a literature procedure (Shiao, Shyu & Tarng,
1990). Suitable crystals for this study were obtained from
 dichloromethane--hexane (1:2), m.p. 415--416 K.
;
_chemical_formula_moiety 'C9 H9 Cl1 N2 O2'
_chemical_formula_sum 'C9 H9 Cl N2 O2'
_chemical_formula_weight 212.63
_chemical_melting_point .415E-305
_chemical_name_systematic
;
2-chloro-6-dimethylamino-3,5-diformylpyridine
;
_space_group_IT_number 2
_symmetry_cell_setting triclinic
_symmetry_space_group_name_Hall '-P 1'
_symmetry_space_group_name_H-M 'P -1'
_cell_angle_alpha 69.27(2)
_cell_angle_beta 93.79(2)
_cell_angle_gamma 92.41(2)
_cell_formula_units_Z 2
_cell_length_a 7.162(1)
_cell_length_b 7.417(1)
_cell_length_c 9.469(2)
_cell_measurement_reflns_used 24
_cell_measurement_temperature 298
_cell_measurement_theta_max 17.115
_cell_measurement_theta_min 8.48
_cell_volume 469.31(15)
_diffrn_ambient_temperature 298
_diffrn_measurement_device 'Enraf-Nonius CAD-4'
_diffrn_measurement_method \q/2\q
_diffrn_radiation_monochromator graphite
_diffrn_radiation_source 'X-ray tube'
_diffrn_radiation_type 'Mo K\a'
_diffrn_radiation_wavelength 0.7107
_diffrn_reflns_av_R_equivalents 0.010
_diffrn_reflns_limit_h_max 8
_diffrn_reflns_limit_h_min -8
_diffrn_reflns_limit_k_max 8
_diffrn_reflns_limit_k_min 0
_diffrn_reflns_limit_l_max 11
_diffrn_reflns_limit_l_min -9
_diffrn_reflns_number 1789
_diffrn_reflns_theta_max 25.0
_diffrn_reflns_theta_min 1.0
_diffrn_standards_decay_% 1
_diffrn_standards_interval_time 60
_diffrn_standards_number 3
_exptl_absorpt_coefficient_mu 0.38
_exptl_absorpt_correction_T_max 0.998
_exptl_absorpt_correction_T_min 0.961
_exptl_absorpt_correction_type empirical
_exptl_crystal_colour colorless
_exptl_crystal_density_diffrn 1.505
_exptl_crystal_description rod
_exptl_crystal_F_000 220
_exptl_crystal_size_max 0.47
_exptl_crystal_size_mid 0.38
_exptl_crystal_size_min 0.25
_refine_diff_density_max 0.200
_refine_diff_density_min -0.160
_refine_ls_extinction_coef 0.48(16)
_refine_ls_extinction_method secondary
_refine_ls_goodness_of_fit_obs 1.95
_refine_ls_hydrogen_treatment refall
_refine_ls_matrix_type full
_refine_ls_number_parameters 163
_refine_ls_number_reflns 1646
_refine_ls_R_factor_all 0.036
_refine_ls_R_factor_obs 0.028
_refine_ls_shift/esd_max 0.001
_refine_ls_structure_factor_coef F
_refine_ls_weighting_details 'w = 1/[\s^2^(F) + 0.0004F^2^]'
_refine_ls_weighting_scheme calc
_refine_ls_wR_factor_all 0.038
_refine_ls_wR_factor_obs 0.037
_reflns_number_observed 1375
_reflns_number_total 1646
_reflns_observed_criterion I>2.5\s(I)
_cod_data_source_file bk1066.cif
_cod_data_source_block structure
_cod_depositor_comments
;
The following automatic conversions were performed:

'_refine_ls_weighting_scheme' value ' 1/[\s^2^(F) + 0.0004F^2^]' was
changed to 'calc'. New tag '_refine_ls_weighting_details' was
created. The value of the new tag was set to 'w = 1/[\s^2^(F) +
0.0004F^2^]'.

Automatic conversion script
Id: cif_fix_values 3143 2015-03-26 13:38:13Z robertas 
;
_cod_original_cell_volume 469.3(2)
_cod_original_formula_sum ' C9 H9 Cl1 N2 O2'
_cod_database_code 2003241

loop_
_symmetry_equiv_pos_as_xyz
x,y,z
-x,-y,-z

loop_
_atom_site_aniso_label
_atom_site_aniso_U_11
_atom_site_aniso_U_12
_atom_site_aniso_U_13
_atom_site_aniso_U_22
_atom_site_aniso_U_23
_atom_site_aniso_U_33
_atom_site_aniso_type_symbol
Cl 0.0696(4) 0.0022(2) -0.0009(2) 0.0287(3) -0.0071(2) 0.0399(3) Cl
N1 0.0391(9) -0.0001(6) 0.0015(7) 0.0274(7) -0.0121(6) 0.0330(8) N
N2 0.0448(9) -0.0019(7) -0.0007(7) 0.0302(8) -0.0117(6) 0.0298(8) N
O1 0.0789(11) -0.0051(8) -0.0099(8) 0.0589(10) -0.0294(8) 0.0459(9) O
O2 0.0703(11) 0.0142(7) -0.0142(8) 0.0384(8) -0.0134(7) 0.0550(9) O
C1 0.0333(10) 0.0008(7) 0.0037(8) 0.0282(9) -0.0099(7) 0.0350(10) C
C2 0.0365(10) 0.0002(8) 0.0020(8) 0.0343(9) -0.0136(8) 0.0357(10) C
C3 0.0392(11) -0.0024(8) 0.0012(8) 0.0330(10) -0.0198(8) 0.0405(10) C
C4 0.0399(10) -0.0022(8) 0.0021(8) 0.0269(9) -0.0128(7) 0.0366(10) C
C5 0.0306(9) -0.0017(7) 0.0010(7) 0.0288(9) -0.0022(7) 0.0346(10) C
C6 0.0534(13) 0.0007(10) -0.0030(9) 0.0468(12) -0.0150(10) 0.0374(11) C
C7 0.0634(14) 0.0003(10) 0.0004(10) 0.0304(10) -0.0158(9) 0.0443(12) C
C8 0.0585(14) -0.0001(10) -0.0039(10) 0.0346(11) -0.0174(9) 0.0386(11) C
C9 0.0572(14) -0.0071(10) 0.0037(10) 0.0390(11) -0.0101(9) 0.0378(11) C

loop_
_atom_site_label
_atom_site_fract_x
_atom_site_fract_y
_atom_site_fract_z
_atom_site_U_iso_or_equiv
_atom_site_thermal_displace_type
_atom_site_type_symbol
Cl 0.2225(1) 0.7384(1) 0.3173(1) 0.046(1) Uij Cl
N1 0.2787(2) 0.4585(2) 0.5698(2) 0.033(1) Uij N
N2 0.3085(2) 0.2418(2) 0.8111(2) 0.035(1) Uij N
O1 0.0411(2) 0.2826(2) 0.1539(2) 0.061(1) Uij O
O2 0.4528(2) -0.1270(2) 0.7790(2) 0.054(1) Uij O
C1 0.2245(2) 0.4940(2) 0.4285(2) 0.032(1) Uij C
C2 0.1689(3) 0.3583(3) 0.3624(2) 0.035(1) Uij C
C3 0.1962(3) 0.1677(3) 0.4561(2) 0.037(1) Uij C
C4 0.2619(3) 0.1182(2) 0.6034(2) 0.034(1) Uij C
C5 0.2845(2) 0.2717(2) 0.6639(2) 0.031(1) Uij C
C6 0.0992(3) 0.4035(3) 0.2056(2) 0.046(1) Uij C
C7 0.3377(3) -0.0762(3) 0.6751(2) 0.046(1) Uij C
C8 0.3720(4) 0.3990(3) 0.8632(3) 0.044(1) Uij C
C9 0.2442(4) 0.0669(3) 0.9278(2) 0.044(1) Uij C
H3 0.177(3) 0.072(3) 0.412(2) 0.043(5) Uiso H
H6 0.102(3) 0.537(3) 0.147(3) 0.066(7) Uiso H
H7 0.293(3) -0.164(3) 0.624(2) 0.051(6) Uiso H
H81 0.450(3) 0.491(3) 0.792(3) 0.064(7) Uiso H
H82 0.441(3) 0.345(3) 0.958(3) 0.063(7) Uiso H
H83 0.266(4) 0.470(4) 0.876(3) 0.078(8) Uiso H
H91 0.158(3) -0.005(3) 0.886(2) 0.056(6) Uiso H
H92 0.173(3) 0.111(3) 0.998(3) 0.061(7) Uiso H
H93 0.344(3) -0.022(4) 0.982(3) 0.071(7) Uiso H

loop_
_atom_type_symbol
_atom_type_description
_atom_type_scat_source
_atom_type_scat_dispersion_real
_atom_type_scat_dispersion_imag
C ? International_Tables_Vol_IV_Tables_2.3.1 .002 .002
H ? International_Tables_Vol_IV_Tables_2.3.1 0 0
O ? International_Tables_Vol_IV_Tables_2.3.1 .008 .006
N ? International_Tables_Vol_IV_Tables_2.3.1 .004 .003
Cl ? International_Tables_Vol_IV_Tables_2.3.1 .132 .159

loop_
_geom_angle_atom_site_label_1
_geom_angle_atom_site_label_2
_geom_angle_atom_site_label_3
_geom_angle
_geom_angle_publ_flag
C1 N1 C5 118.02(15) yes
C5 N2 C8 120.60(15) yes
C5 N2 C9 123.03(15) yes
C8 N2 C9 115.52(16) yes
Cl C1 N1 114.33(13) yes
Cl C1 C2 119.16(13) yes
N1 C1 C2 126.51(16) yes
C1 C2 C3 114.47(16) yes
C1 C2 C6 125.10(17) yes
C3 C2 C6 120.30(17) yes
C2 C3 C4 122.45(17) yes
C3 C4 C5 116.90(16) yes
C3 C4 C7 116.53(16) yes
C5 C4 C7 125.38(17) yes
N1 C5 N2 116.27(15) yes
N1 C5 C4 120.18(15) yes
N2 C5 C4 123.54(15) yes
O1 C6 C2 123.5(2) yes
O2 C7 C4 126.54(19) yes
C2 C3 H3 117.2(11) ?
C4 C3 H3 120.2(11) ?
O1 C6 H6 122.3(15) ?
C2 C6 H6 114.2(15) ?
O2 C7 H7 120.5(12) ?
C4 C7 H7 112.8(12) ?
N2 C8 H81 111.4(13) ?
N2 C8 H82 108.2(13) ?
N2 C8 H83 111.3(15) ?
H81 C8 H82 110.(2) ?
H81 C8 H83 107.(2) ?
H82 C8 H83 109.(2) ?
N2 C9 H91 111.1(13) ?
N2 C9 H92 106.0(12) ?
N2 C9 H93 114.1(14) ?
H91 C9 H92 107.1(18) ?
H91 C9 H93 106.3(19) ?
H92 C9 H93 112.1(18) ?

loop_
_geom_bond_atom_site_label_1
_geom_bond_atom_site_label_2
_geom_bond_distance
_geom_bond_publ_flag
Cl C1 1.745(2) yes
N1 C1 1.304(2) yes
N1 C5 1.357(2) yes
N2 C5 1.332(2) yes
N2 C8 1.464(2) yes
N2 C9 1.456(3) yes
O1 C6 1.212(3) yes
O2 C7 1.202(3) yes
C1 C2 1.394(3) yes
C2 C3 1.391(3) yes
C2 C6 1.460(3) yes
C3 C4 1.367(3) yes
C4 C5 1.444(2) yes
C4 C7 1.470(3) yes
C3 H3 0.940(10) ?
C6 H6 0.95(2) ?
C7 H7 0.97(2) ?
C8 H81 0.96(3) ?
C8 H82 0.95(3) ?
C8 H83 0.98(3) ?
C9 H91 0.95(2) ?
C9 H92 1.01(2) ?
C9 H93 0.98(3) ?

loop_
_geom_torsion_atom_site_label_1
_geom_torsion_atom_site_label_2
_geom_torsion_atom_site_label_3
_geom_torsion_atom_site_label_4
_geom_torsion
C5 N1 C1 Cl -179.9(2)
C5 N1 C1 C2 0.70(10)
C1 N1 C5 N2 -168.7(2)
C1 N1 C5 C4 10.20(10)
C8 N2 C5 N1 -14.90(10)
C8 N2 C5 C4 166.2(2)
C9 N2 C5 N1 154.0(2)
C9 N2 C5 C4 -24.90(10)
Cl C1 C2 C3 172.9(2)
Cl C1 C2 C6 -2.90(10)
N1 C1 C2 C3 -7.70(10)
N1 C1 C2 C6 176.4(3)
C1 C2 C3 C4 3.60(10)
C6 C2 C3 C4 179.7(3)
C1 C2 C6 O1 -175.3(3)
C3 C2 C6 O1 9.00(10)
C2 C3 C4 C5 6.20(10)
C2 C3 C4 C7 -162.0(3)
C3 C4 C5 N1 -13.50(10)
C3 C4 C5 N2 165.3(3)
C7 C4 C5 N1 153.5(2)
C7 C4 C5 N2 -27.60(10)
C3 C4 C7 O2 154.0(3)
C5 C4 C7 O2 -13.00(10)
